data_1505079
loop_
_publ_author_name
'Yuan, C.-X.'
'Tao, X.-T.'
'Ren, Y.'
'Li, Y.'
'Yang, J.-X.'
'Yu, W.-T.'
'Wang, L.'
'Jiang, M.-H.'

_publ_section_title
;
 Synthesis, Structure, and Aggregation-Induced Emission of a Novel Lambda
 (\L)-Shaped Pyridinium Salt Based on Tr\"oger's Base
;
_journal_issue 34
_journal_name_full 'Journal of Physical Chemistry C'
_journal_page_first 12811
_journal_paper_doi 10.1021/jp0711601
_journal_volume 111
_journal_year 2007
_chemical_formula_moiety 'C31 H30 N4, 2(C7 H7 O3 S), 5(H2 O)'
_chemical_formula_sum 'C45 H54 N4 O11 S2'
_chemical_formula_weight 891.04
_chemical_name_systematic
;
 ?
;
_space_group_IT_number 15
_symmetry_cell_setting monoclinic
_symmetry_space_group_name_Hall '-C 2yc'
_symmetry_space_group_name_H-M 'C 1 2/c 1'
_atom_sites_solution_hydrogens geom
_atom_sites_solution_primary direct
_atom_sites_solution_secondary difmap
_audit_creation_method SHELXL-97
_cell_angle_alpha 90.000(5)
_cell_angle_beta 123.540(5)
_cell_angle_gamma 90.000(5)
_cell_formula_units_Z 8
_cell_length_a 34.527(5)
_cell_length_b 10.543(5)
_cell_length_c 29.876(5)
_cell_measurement_reflns_used 5061
_cell_measurement_temperature 293(2)
_cell_measurement_theta_max 22.802
_cell_measurement_theta_min 2.856
_cell_volume 9065(5)
_computing_cell_refinement 'Bruker SMART'
_computing_data_collection 'Bruker SMART'
_computing_data_reduction 'Bruker SMART'
_computing_molecular_graphics 'SHELXL-97 (Sheldrick, 1997)'
_computing_publication_material 'SHELXL-97 (Sheldrick, 1997)'
_computing_structure_refinement 'SHELXL-97 (Sheldrick, 1997)'
_computing_structure_solution Sir-92
_diffrn_ambient_temperature 293(2)
_diffrn_measured_fraction_theta_full 0.997
_diffrn_measured_fraction_theta_max 0.997
_diffrn_measurement_device_type 'Bruker CCD'
_diffrn_measurement_method /w
_diffrn_radiation_monochromator graphite
_diffrn_radiation_source 'fine-focus sealed tube'
_diffrn_radiation_type MoK\a
_diffrn_radiation_wavelength 0.71069
_diffrn_reflns_av_R_equivalents 0.0574
_diffrn_reflns_av_sigmaI/netI 0.0513
_diffrn_reflns_limit_h_max 40
_diffrn_reflns_limit_h_min -39
_diffrn_reflns_limit_k_max 12
_diffrn_reflns_limit_k_min -12
_diffrn_reflns_limit_l_max 35
_diffrn_reflns_limit_l_min -35
_diffrn_reflns_number 33121
_diffrn_reflns_theta_full 25.01
_diffrn_reflns_theta_max 25.01
_diffrn_reflns_theta_min 1.42
_diffrn_standards_number 0
_exptl_absorpt_coefficient_mu 0.181
_exptl_absorpt_correction_T_max 0.9734
_exptl_absorpt_correction_T_min 0.9477
_exptl_absorpt_correction_type multi-scan
_exptl_crystal_colour yellow
_exptl_crystal_density_diffrn 1.306
_exptl_crystal_density_method 'not measured'
_exptl_crystal_description prism
_exptl_crystal_F_000 3776
_exptl_crystal_size_max 0.30
_exptl_crystal_size_mid 0.20
_exptl_crystal_size_min 0.15
_refine_diff_density_max 1.402
_refine_diff_density_min -0.377
_refine_diff_density_rms 0.061
_refine_ls_extinction_method none
_refine_ls_goodness_of_fit_ref 1.048
_refine_ls_hydrogen_treatment constr
_refine_ls_matrix_type full
_refine_ls_number_parameters 564
_refine_ls_number_reflns 7980
_refine_ls_number_restraints 24
_refine_ls_restrained_S_all 1.075
_refine_ls_R_factor_all 0.1223
_refine_ls_R_factor_gt 0.0742
_refine_ls_shift/su_max 0.001
_refine_ls_shift/su_mean 0.000
_refine_ls_structure_factor_coef Fsqd
_refine_ls_weighting_details 'calc w=1/[\s^2^(Fo^2^)+(0.1489P)^2^+0.0000P] where P=(Fo^2^+2Fc^2^)/3'
_refine_ls_weighting_scheme calc
_refine_ls_wR_factor_gt 0.2197
_refine_ls_wR_factor_ref 0.2545
_reflns_number_gt 4352
_reflns_number_total 7980
_reflns_threshold_expression >2sigma(I)
_cod_data_source_file jp0711601si20070211_070618.cif
_cod_data_source_block 060601
_cod_depositor_comments
;
The following automatic conversions were performed:

'_symmetry_cell_setting' value 'Monoclinic' changed to 'monoclinic'
according to /home/saulius/struct/CIF-dictionaries/cif_core.dic
dictionary named 'cif_core.dic' version 2.4.1 from 2010-06-29.

Automatic conversion script
Id: cif_fix_values 1715 2011-07-08 13:25:40Z adriana 
;
_cod_original_sg_symbol_H-M 'C 2/c'
_cod_database_code 1505079

loop_
_symmetry_equiv_pos_as_xyz
'x, y, z'
'-x, y, -z+1/2'
'x+1/2, y+1/2, z'
'-x+1/2, y+1/2, -z+1/2'
'-x, -y, -z'
'x, -y, z-1/2'
'-x+1/2, -y+1/2, -z'
'x+1/2, -y+1/2, z-1/2'

loop_
_atom_site_label
_atom_site_type_symbol
_atom_site_fract_x
_atom_site_fract_y
_atom_site_fract_z
_atom_site_U_iso_or_equiv
_atom_site_adp_type
_atom_site_occupancy
_atom_site_symmetry_multiplicity
_atom_site_calc_flag
_atom_site_refinement_flags
C1 C 0.62826(19) 0.2750(4) 0.5628(2) 0.0813(15) Uani 1 1 d .
H1A H 0.6005 0.2434 0.5312 0.122 Uiso 1 1 calc R
H1B H 0.6443 0.2064 0.5874 0.122 Uiso 1 1 calc R
H1C H 0.6480 0.3119 0.5529 0.122 Uiso 1 1 calc R
C2 C 0.5774(2) 0.4371(5) 0.5591(2) 0.0928(17) Uani 1 1 d .
H2 H 0.5579 0.4189 0.5227 0.111 Uiso 1 1 calc R
C3 C 0.5649(3) 0.5286(6) 0.5795(3) 0.114(2) Uani 1 1 d .
H3 H 0.5377 0.5731 0.5562 0.137 Uiso 1 1 calc R
C4 C 0.6435(2) 0.3941(5) 0.6399(2) 0.0861(16) Uani 1 1 d .
H4 H 0.6710 0.3490 0.6617 0.103 Uiso 1 1 calc R
C5 C 0.6288(3) 0.4950(6) 0.6619(2) 0.0955(19) Uani 1 1 d U
H5 H 0.6474 0.5150 0.6982 0.115 Uiso 1 1 calc R
C6 C 0.5881(3) 0.5587(5) 0.6292(3) 0.0977(19) Uani 1 1 d .
C7 C 0.5699(2) 0.6664(6) 0.6493(3) 0.1005(18) Uani 1 1 d U
H7 H 0.5408 0.7005 0.6247 0.121 Uiso 1 1 calc R
C8 C 0.5903(2) 0.7061(5) 0.6926(3) 0.0923(17) Uani 1 1 d .
H8 H 0.6193 0.6704 0.7164 0.111 Uiso 1 1 calc R
C9 C 0.57563(15) 0.8065(3) 0.7142(2) 0.0570(11) Uani 1 1 d .
C10 C 0.60487(15) 0.8345(4) 0.7685(2) 0.0621(11) Uani 1 1 d .
H10 H 0.6332 0.7929 0.7891 0.075 Uiso 1 1 calc R
C11 C 0.59245(13) 0.9223(4) 0.79184(17) 0.0544(10) Uani 1 1 d .
H11 H 0.6125 0.9389 0.8284 0.065 Uiso 1 1 calc R
C12 C 0.55063(12) 0.9876(3) 0.76238(15) 0.0424(8) Uani 1 1 d .
C13 C 0.52005(12) 0.9609(3) 0.70745(14) 0.0421(8) Uani 1 1 d .
C14 C 0.53347(14) 0.8720(3) 0.68399(16) 0.0522(10) Uani 1 1 d .
H14 H 0.5139 0.8557 0.6474 0.063 Uiso 1 1 calc R
C15 C 0.47249(13) 1.0217(4) 0.67580(15) 0.0505(10) Uani 1 1 d .
H15A H 0.4719 1.0864 0.6523 0.061 Uiso 1 1 calc R
H15B H 0.4495 0.9581 0.6535 0.061 Uiso 1 1 calc R
C16 C 0.5000 1.1572(5) 0.7500 0.0503(13) Uani 1 2 d S
H16A H 0.4909 1.2113 0.7689 0.060 Uiso 0.50 1 calc PR
H16B H 0.5091 1.2113 0.7311 0.060 Uiso 0.50 1 calc PR
N3 N 0.67433(14) 1.1594(3) 0.16797(17) 0.0619(10) Uani 1 1 d .
C18 C 0.63396(18) 1.1330(4) 0.1230(2) 0.0634(12) Uani 1 1 d .
H18 H 0.6247 1.1793 0.0921 0.076 Uiso 1 1 calc R
C19 C 0.60570(16) 1.0392(4) 0.12095(18) 0.0611(11) Uani 1 1 d .
H19 H 0.5773 1.0233 0.0891 0.073 Uiso 1 1 calc R
C20 C 0.68862(16) 1.0940(4) 0.21319(19) 0.0623(11) Uani 1 1 d .
H20 H 0.7167 1.1144 0.2447 0.075 Uiso 1 1 calc R
C21 C 0.66212(15) 0.9978(4) 0.21315(18) 0.0605(11) Uani 1 1 d .
H21 H 0.6726 0.9521 0.2445 0.073 Uiso 1 1 calc R
C22 C 0.61940(15) 0.9674(3) 0.16644(17) 0.0532(10) Uani 1 1 d .
C23 C 0.58917(14) 0.8663(4) 0.16382(17) 0.0552(10) Uani 1 1 d .
H23 H 0.5608 0.8559 0.1313 0.066 Uiso 1 1 calc R
C24 C 0.59814(15) 0.7885(4) 0.20302(17) 0.0549(10) Uani 1 1 d .
H24 H 0.6272 0.7965 0.2349 0.066 Uiso 1 1 calc R
C25 C 0.56763(14) 0.6914(3) 0.20182(15) 0.0483(9) Uani 1 1 d .
C26 C 0.52429(14) 0.6644(4) 0.15535(16) 0.0520(10) Uani 1 1 d .
H26 H 0.5150 0.7070 0.1237 0.062 Uiso 1 1 calc R
C27 C 0.49505(14) 0.5753(3) 0.15567(15) 0.0469(9) Uani 1 1 d .
H27 H 0.4666 0.5572 0.1242 0.056 Uiso 1 1 calc R
C28 C 0.50820(12) 0.5126(3) 0.20325(14) 0.0409(8) Uani 1 1 d .
C29 C 0.55081(12) 0.5388(3) 0.25021(14) 0.0410(8) Uani 1 1 d .
C30 C 0.58019(13) 0.6262(3) 0.24833(15) 0.0469(9) Uani 1 1 d .
H30 H 0.6093 0.6414 0.2794 0.056 Uiso 1 1 calc R
C31 C 0.56366(13) 0.4786(3) 0.30256(14) 0.0459(9) Uani 1 1 d .
H31A H 0.5874 0.4149 0.3127 0.055 Uiso 1 1 calc R
H31B H 0.5766 0.5429 0.3304 0.055 Uiso 1 1 calc R
C32 C 0.5000 0.3408(4) 0.2500 0.0440(12) Uani 1 2 d S
H32A H 0.4773 0.2867 0.2500 0.053 Uiso 0.50 1 calc PR
H32B H 0.5227 0.2867 0.2500 0.053 Uiso 0.50 1 calc PR
C33 C 0.7073(2) 0.7728(6) 0.3695(3) 0.110(2) Uani 1 1 d .
H33A H 0.6918 0.8487 0.3500 0.165 Uiso 1 1 calc R
H33B H 0.7017 0.7061 0.3447 0.165 Uiso 1 1 calc R
H33C H 0.7401 0.7883 0.3926 0.165 Uiso 1 1 calc R
C34 C 0.68907(19) 0.7344(5) 0.4024(2) 0.0769(14) Uani 1 1 d .
C35 C 0.6467(2) 0.7735(4) 0.3911(2) 0.0782(14) Uani 1 1 d .
H35 H 0.6285 0.8255 0.3614 0.094 Uiso 1 1 calc R
C36 C 0.62986(17) 0.7390(4) 0.4216(2) 0.0721(13) Uani 1 1 d .
H36 H 0.6013 0.7701 0.4131 0.087 Uiso 1 1 calc R
C37 C 0.65501(16) 0.6585(4) 0.46479(17) 0.0638(12) Uani 1 1 d .
C38 C 0.6978(2) 0.6175(5) 0.4767(2) 0.0918(18) Uani 1 1 d .
H38 H 0.7157 0.5640 0.5059 0.110 Uiso 1 1 calc R
C39 C 0.7140(2) 0.6547(6) 0.4459(2) 0.0990(18) Uani 1 1 d .
H39 H 0.7428 0.6253 0.4547 0.119 Uiso 1 1 calc R
C40 C 0.77316(14) 0.1901(4) 0.63734(16) 0.0580(11) Uani 1 1 d .
C41 C 0.80000(17) 0.1239(4) 0.62439(19) 0.0731(13) Uani 1 1 d .
H41 H 0.8088 0.0411 0.6365 0.088 Uiso 1 1 calc R
C42 C 0.81411(18) 0.1792(5) 0.5935(2) 0.0822(14) Uani 1 1 d .
H42 H 0.8319 0.1323 0.5849 0.099 Uiso 1 1 calc R
C43 C 0.80234(17) 0.3019(5) 0.57555(19) 0.0789(14) Uani 1 1 d .
C44 C 0.77675(18) 0.3691(5) 0.5910(2) 0.0835(16) Uani 1 1 d .
H44 H 0.7694 0.4534 0.5805 0.100 Uiso 1 1 calc R
C45 C 0.76188(17) 0.3159(5) 0.6211(2) 0.0757(13) Uani 1 1 d .
H45 H 0.7446 0.3632 0.6304 0.091 Uiso 1 1 calc R
C46 C 0.8173(2) 0.3644(7) 0.5422(3) 0.117(2) Uani 1 1 d .
H46A H 0.8483 0.3970 0.5653 0.176 Uiso 1 1 calc R
H46B H 0.7965 0.4328 0.5220 0.176 Uiso 1 1 calc R
H46C H 0.8168 0.3034 0.5180 0.176 Uiso 1 1 calc R
N1 N 0.61608(15) 0.3712(3) 0.58821(15) 0.0670(10) Uani 1 1 d .
N2 N 0.53958(10) 1.0793(3) 0.78884(12) 0.0453(7) Uani 1 1 d .
C17 C 0.70573(19) 1.2568(4) 0.1691(2) 0.0809(15) Uani 1 1 d .
H17A H 0.7320 1.2161 0.1721 0.121 Uiso 1 1 calc R
H17B H 0.7163 1.3119 0.1993 0.121 Uiso 1 1 calc R
H17C H 0.6893 1.3055 0.1365 0.121 Uiso 1 1 calc R
N4 N 0.52338(10) 0.4192(3) 0.29882(11) 0.0433(7) Uani 1 1 d .
O1 O 0.67262(16) 0.5574(4) 0.55374(15) 0.1217(15) Uani 1 1 d .
O2 O 0.61720(18) 0.7198(3) 0.51526(18) 0.1119(14) Uani 1 1 d .
O3 O 0.59934(15) 0.5152(3) 0.47275(15) 0.1054(13) Uani 1 1 d .
O4 O 0.78942(16) 0.0440(6) 0.7139(2) 0.152(2) Uani 1 1 d U
O5 O 0.73816(18) 0.2158(4) 0.69362(19) 0.1271(16) Uani 1 1 d U
O6 O 0.71398(13) 0.0418(4) 0.63524(14) 0.1003(13) Uani 1 1 d .
O7 O 0.65587(15) 0.9691(3) 0.52935(14) 0.1077(13) Uani 1 1 d .
H119 H 0.6483 0.8919 0.5280 0.162 Uiso 1 1 d R
H110 H 0.6762 0.9884 0.5618 0.162 Uiso 1 1 d R
O8 O 0.57064(14) 0.2971(3) 0.40683(13) 0.0960(12) Uani 1 1 d .
H117 H 0.5812 0.3563 0.4299 0.144 Uiso 1 1 d R
H118 H 0.5603 0.3278 0.3761 0.144 Uiso 1 1 d R
O9 O 0.52904(16) 0.8536(4) 0.4610(2) 0.1320(16) Uani 1 1 d .
H111 H 0.5250 0.7905 0.4758 0.198 Uiso 1 1 d R
H112 H 0.5571 0.8538 0.4700 0.198 Uiso 1 1 d R
O10 O 0.57116(14) 0.0767(3) 0.45756(14) 0.0996(12) Uani 1 1 d .
H113 H 0.5642 0.0055 0.4648 0.149 Uiso 1 1 d R
H114 H 0.5719 0.1326 0.4377 0.149 Uiso 1 1 d R
O11 O 0.5074(2) 0.2097(6) 0.4772(3) 0.182(2) Uani 1 1 d .
H116 H 0.5244 0.2032 0.5112 0.273 Uiso 1 1 d R
H115 H 0.4855 0.2617 0.4688 0.273 Uiso 1 1 d R
S1 S 0.75263(4) 0.11584(12) 0.67314(4) 0.0702(4) Uani 1 1 d .
S2 S 0.63371(5) 0.60894(11) 0.50357(5) 0.0760(4) Uani 1 1 d .

loop_
_atom_site_aniso_label
_atom_site_aniso_U_11
_atom_site_aniso_U_22
_atom_site_aniso_U_33
_atom_site_aniso_U_23
_atom_site_aniso_U_13
_atom_site_aniso_U_12
C1 0.100(4) 0.068(3) 0.082(3) -0.018(3) 0.054(3) 0.011(3)
C2 0.108(4) 0.090(4) 0.085(4) -0.012(3) 0.056(4) 0.022(3)
C3 0.154(6) 0.095(4) 0.136(6) -0.021(4) 0.106(6) 0.016(4)
C4 0.099(4) 0.095(4) 0.079(3) -0.016(3) 0.058(3) -0.035(3)
C5 0.138(5) 0.106(4) 0.072(3) -0.040(3) 0.076(3) -0.069(4)
C6 0.128(6) 0.070(3) 0.139(6) -0.012(4) 0.101(5) -0.015(4)
C7 0.098(4) 0.101(4) 0.112(4) 0.006(4) 0.063(4) -0.008(3)
C8 0.115(5) 0.080(4) 0.121(5) -0.010(3) 0.090(4) -0.032(3)
C9 0.068(3) 0.039(2) 0.096(3) 0.002(2) 0.066(3) 0.003(2)
C10 0.044(2) 0.052(2) 0.090(3) 0.012(2) 0.038(2) 0.010(2)
C11 0.041(2) 0.049(2) 0.065(2) 0.003(2) 0.024(2) 0.0022(18)
C12 0.043(2) 0.0331(18) 0.053(2) 0.0008(16) 0.0277(18) -0.0019(16)
C13 0.046(2) 0.0367(19) 0.048(2) 0.0035(16) 0.0293(19) -0.0022(16)
C14 0.067(3) 0.045(2) 0.058(2) -0.0032(18) 0.044(2) -0.008(2)
C15 0.053(2) 0.051(2) 0.045(2) 0.0074(17) 0.0253(19) 0.0068(18)
C16 0.054(3) 0.032(3) 0.068(3) 0.000 0.035(3) 0.000
N3 0.088(3) 0.0449(19) 0.089(3) 0.0007(18) 0.072(3) -0.0016(19)
C18 0.085(3) 0.052(2) 0.076(3) 0.011(2) 0.058(3) 0.010(2)
C19 0.072(3) 0.056(2) 0.062(3) 0.006(2) 0.041(2) 0.002(2)
C20 0.071(3) 0.059(3) 0.070(3) 0.000(2) 0.047(2) -0.011(2)
C21 0.069(3) 0.061(3) 0.064(3) 0.008(2) 0.045(2) -0.004(2)
C22 0.065(3) 0.044(2) 0.070(3) 0.0019(19) 0.050(2) 0.0034(19)
C23 0.056(2) 0.055(2) 0.062(2) 0.002(2) 0.037(2) -0.002(2)
C24 0.059(3) 0.055(2) 0.061(2) 0.000(2) 0.040(2) -0.005(2)
C25 0.054(2) 0.045(2) 0.054(2) -0.0015(18) 0.035(2) -0.0016(18)
C26 0.066(3) 0.047(2) 0.051(2) -0.0005(18) 0.037(2) -0.001(2)
C27 0.054(2) 0.043(2) 0.043(2) 0.0004(16) 0.0269(18) -0.0011(18)
C28 0.049(2) 0.0311(17) 0.049(2) -0.0026(15) 0.0310(18) -0.0008(16)
C29 0.046(2) 0.0335(18) 0.047(2) -0.0023(15) 0.0279(18) 0.0016(16)
C30 0.047(2) 0.047(2) 0.048(2) -0.0023(17) 0.0277(18) -0.0003(18)
C31 0.048(2) 0.042(2) 0.050(2) 0.0028(16) 0.0287(18) 0.0030(17)
C32 0.053(3) 0.032(2) 0.047(3) 0.000 0.028(3) 0.000
C33 0.122(5) 0.132(5) 0.097(4) -0.032(4) 0.074(4) -0.024(4)
C34 0.078(4) 0.076(3) 0.065(3) -0.020(3) 0.032(3) -0.007(3)
C35 0.086(4) 0.062(3) 0.074(3) 0.007(2) 0.036(3) 0.005(3)
C36 0.067(3) 0.059(3) 0.080(3) 0.005(2) 0.034(3) 0.011(2)
C37 0.071(3) 0.049(2) 0.054(2) -0.0077(19) 0.024(2) 0.006(2)
C38 0.098(4) 0.092(4) 0.066(3) 0.012(3) 0.034(3) 0.041(3)
C39 0.081(4) 0.118(5) 0.091(4) -0.010(4) 0.043(4) 0.027(4)
C40 0.045(2) 0.062(3) 0.053(2) 0.002(2) 0.019(2) -0.010(2)
C41 0.076(3) 0.060(3) 0.076(3) 0.010(2) 0.038(3) 0.003(2)
C42 0.071(3) 0.098(4) 0.082(3) -0.002(3) 0.046(3) -0.005(3)
C43 0.061(3) 0.091(4) 0.068(3) 0.023(3) 0.025(3) -0.007(3)
C44 0.067(3) 0.071(3) 0.090(4) 0.029(3) 0.029(3) 0.001(3)
C45 0.069(3) 0.066(3) 0.088(3) 0.016(3) 0.041(3) 0.005(2)
C46 0.101(5) 0.156(6) 0.099(4) 0.039(4) 0.058(4) -0.015(4)
N1 0.089(3) 0.057(2) 0.066(2) -0.0116(19) 0.050(2) -0.004(2)
N2 0.0444(17) 0.0389(16) 0.0511(17) -0.0035(14) 0.0255(15) -0.0047(14)
C17 0.104(4) 0.058(3) 0.118(4) 0.001(3) 0.085(4) -0.017(3)
N4 0.0508(18) 0.0319(15) 0.0478(17) 0.0025(13) 0.0276(15) 0.0041(13)
O1 0.125(3) 0.136(3) 0.065(2) 0.015(2) 0.027(2) -0.004(3)
O2 0.178(4) 0.070(2) 0.135(3) -0.017(2) 0.116(3) -0.010(2)
O3 0.135(3) 0.082(2) 0.081(2) -0.0187(19) 0.049(2) -0.040(2)
O4 0.111(3) 0.204(4) 0.126(3) 0.098(3) 0.056(3) 0.025(3)
O5 0.173(4) 0.126(3) 0.137(3) -0.051(3) 0.120(3) -0.052(3)
O6 0.112(3) 0.109(3) 0.083(2) -0.022(2) 0.056(2) -0.066(2)
O7 0.148(4) 0.075(2) 0.081(2) 0.0036(18) 0.051(3) -0.024(2)
O8 0.134(3) 0.0563(18) 0.0660(19) 0.0140(15) 0.035(2) 0.0010(19)
O9 0.124(4) 0.127(3) 0.150(4) -0.018(3) 0.079(3) -0.027(3)
O10 0.131(3) 0.074(2) 0.091(2) -0.0006(19) 0.060(2) -0.023(2)
O11 0.184(6) 0.169(5) 0.216(6) 0.024(5) 0.125(5) 0.030(5)
S1 0.0657(8) 0.0800(8) 0.0544(6) 0.0016(6) 0.0266(6) -0.0172(6)
S2 0.0979(10) 0.0536(7) 0.0678(7) -0.0088(6) 0.0403(7) -0.0049(6)

loop_
_atom_type_symbol
_atom_type_description
_atom_type_scat_dispersion_real
_atom_type_scat_dispersion_imag
_atom_type_scat_source
C C 0.0033 0.0016 'International Tables Vol C Tables 4.2.6.8 and 6.1.1.4'
H H 0.0000 0.0000 'International Tables Vol C Tables 4.2.6.8 and 6.1.1.4'
N N 0.0061 0.0033 'International Tables Vol C Tables 4.2.6.8 and 6.1.1.4'
O O 0.0106 0.0060 'International Tables Vol C Tables 4.2.6.8 and 6.1.1.4'
S S 0.1246 0.1234 'International Tables Vol C Tables 4.2.6.8 and 6.1.1.4'

loop_
_geom_angle_atom_site_label_1
_geom_angle_atom_site_label_2
_geom_angle_atom_site_label_3
_geom_angle
_geom_angle_site_symmetry_1
_geom_angle_site_symmetry_3
N1 C1 H1A 109.5 . .
N1 C1 H1B 109.5 . .
H1A C1 H1B 109.5 . .
N1 C1 H1C 109.5 . .
H1A C1 H1C 109.5 . .
H1B C1 H1C 109.5 . .
N1 C2 C3 123.0(6) . .
N1 C2 H2 118.5 . .
C3 C2 H2 118.5 . .
C6 C3 C2 123.9(8) . .
C6 C3 H3 118.0 . .
C2 C3 H3 118.0 . .
N1 C4 C5 116.9(6) . .
N1 C4 H4 121.6 . .
C5 C4 H4 121.6 . .
C6 C5 C4 120.4(5) . .
C6 C5 H5 119.8 . .
C4 C5 H5 119.8 . .
C3 C6 C5 116.5(6) . .
C3 C6 C7 119.8(7) . .
C5 C6 C7 123.7(7) . .
C8 C7 C6 124.4(7) . .
C8 C7 H7 117.8 . .
C6 C7 H7 117.8 . .
C7 C8 C9 127.5(7) . .
C7 C8 H8 116.3 . .
C9 C8 H8 116.3 . .
C10 C9 C14 118.3(4) . .
C10 C9 C8 117.5(5) . .
C14 C9 C8 124.1(5) . .
C11 C10 C9 120.7(4) . .
C11 C10 H10 119.6 . .
C9 C10 H10 119.6 . .
C10 C11 C12 121.5(4) . .
C10 C11 H11 119.2 . .
C12 C11 H11 119.2 . .
C11 C12 C13 119.2(3) . .
C11 C12 N2 119.2(3) . .
C13 C12 N2 121.6(3) . .
C14 C13 C12 118.6(3) . .
C14 C13 C15 121.2(3) . .
C12 C13 C15 120.1(3) . .
C13 C14 C9 121.6(4) . .
C13 C14 H14 119.2 . .
C9 C14 H14 119.2 . .
N2 C15 C13 111.6(3) 2_656 .
N2 C15 H15A 109.3 2_656 .
C13 C15 H15A 109.3 . .
N2 C15 H15B 109.3 2_656 .
C13 C15 H15B 109.3 . .
H15A C15 H15B 108.0 . .
N2 C16 N2 111.6(4) 2_656 .
N2 C16 H16A 109.3 2_656 .
N2 C16 H16A 109.3 . .
N2 C16 H16B 109.3 2_656 .
N2 C16 H16B 109.3 . .
H16A C16 H16B 108.0 . .
C18 N3 C20 120.5(4) . .
C18 N3 C17 121.0(4) . .
C20 N3 C17 118.4(4) . .
N3 C18 C19 121.4(4) . .
N3 C18 H18 119.3 . .
C19 C18 H18 119.3 . .
C18 C19 C22 120.1(4) . .
C18 C19 H19 119.9 . .
C22 C19 H19 119.9 . .
N3 C20 C21 120.4(4) . .
N3 C20 H20 119.8 . .
C21 C20 H20 119.8 . .
C20 C21 C22 120.5(4) . .
C20 C21 H21 119.7 . .
C22 C21 H21 119.7 . .
C19 C22 C21 117.0(4) . .
C19 C22 C23 119.8(4) . .
C21 C22 C23 123.3(4) . .
C24 C23 C22 126.5(4) . .
C24 C23 H23 116.7 . .
C22 C23 H23 116.7 . .
C23 C24 C25 127.2(4) . .
C23 C24 H24 116.4 . .
C25 C24 H24 116.4 . .
C30 C25 C26 117.7(3) . .
C30 C25 C24 120.1(4) . .
C26 C25 C24 122.1(4) . .
C27 C26 C25 121.1(4) . .
C27 C26 H26 119.4 . .
C25 C26 H26 119.4 . .
C26 C27 C28 120.0(4) . .
C26 C27 H27 120.0 . .
C28 C27 H27 120.0 . .
C29 C28 C27 120.1(3) . .
C29 C28 N4 122.2(3) . 2_655
C27 C28 N4 117.8(3) . 2_655
C28 C29 C30 118.6(3) . .
C28 C29 C31 120.3(3) . .
C30 C29 C31 121.0(3) . .
C25 C30 C29 122.4(4) . .
C25 C30 H30 118.8 . .
C29 C30 H30 118.8 . .
N4 C31 C29 112.1(3) . .
N4 C31 H31A 109.2 . .
C29 C31 H31A 109.2 . .
N4 C31 H31B 109.2 . .
C29 C31 H31B 109.2 . .
H31A C31 H31B 107.9 . .
N4 C32 N4 111.5(4) . 2_655
N4 C32 H32A 109.3 . .
N4 C32 H32A 109.3 2_655 .
N4 C32 H32B 109.3 . .
N4 C32 H32B 109.3 2_655 .
H32A C32 H32B 108.0 . .
C34 C33 H33A 109.5 . .
C34 C33 H33B 109.5 . .
H33A C33 H33B 109.5 . .
C34 C33 H33C 109.5 . .
H33A C33 H33C 109.5 . .
H33B C33 H33C 109.5 . .
C35 C34 C39 116.3(5) . .
C35 C34 C33 122.6(5) . .
C39 C34 C33 121.1(6) . .
C34 C35 C36 122.8(5) . .
C34 C35 H35 118.6 . .
C36 C35 H35 118.6 . .
C35 C36 C37 120.4(5) . .
C35 C36 H36 119.8 . .
C37 C36 H36 119.8 . .
C36 C37 C38 117.6(5) . .
C36 C37 S2 121.5(4) . .
C38 C37 S2 120.8(4) . .
C39 C38 C37 120.7(5) . .
C39 C38 H38 119.6 . .
C37 C38 H38 119.6 . .
C38 C39 C34 122.2(5) . .
C38 C39 H39 118.9 . .
C34 C39 H39 118.9 . .
C41 C40 C45 119.2(4) . .
C41 C40 S1 120.4(3) . .
C45 C40 S1 120.5(4) . .
C40 C41 C42 120.8(4) . .
C40 C41 H41 119.6 . .
C42 C41 H41 119.6 . .
C43 C42 C41 121.3(5) . .
C43 C42 H42 119.4 . .
C41 C42 H42 119.4 . .
C42 C43 C44 117.0(5) . .
C42 C43 C46 122.4(6) . .
C44 C43 C46 120.6(5) . .
C45 C44 C43 122.8(5) . .
C45 C44 H44 118.6 . .
C43 C44 H44 118.6 . .
C44 C45 C40 118.8(5) . .
C44 C45 H45 120.6 . .
C40 C45 H45 120.6 . .
C43 C46 H46A 109.5 . .
C43 C46 H46B 109.5 . .
H46A C46 H46B 109.5 . .
C43 C46 H46C 109.5 . .
H46A C46 H46C 109.5 . .
H46B C46 H46C 109.5 . .
C4 N1 C2 119.3(5) . .
C4 N1 C1 120.7(5) . .
C2 N1 C1 120.0(4) . .
C12 N2 C16 111.1(3) . .
C12 N2 C15 112.9(3) . 2_656
C16 N2 C15 107.0(3) . 2_656
N3 C17 H17A 109.5 . .
N3 C17 H17B 109.5 . .
H17A C17 H17B 109.5 . .
N3 C17 H17C 109.5 . .
H17A C17 H17C 109.5 . .
H17B C17 H17C 109.5 . .
C28 N4 C32 110.7(3) 2_655 .
C28 N4 C31 111.9(3) 2_655 .
C32 N4 C31 107.0(2) . .
H119 O7 H110 108.8 . .
H117 O8 H118 109.5 . .
H111 O9 H112 108.8 . .
H113 O10 H114 155.9 . .
H116 O11 H115 108.7 . .
O4 S1 O6 113.5(3) . .
O4 S1 O5 112.8(4) . .
O6 S1 O5 110.4(3) . .
O4 S1 C40 107.1(2) . .
O6 S1 C40 106.12(19) . .
O5 S1 C40 106.5(2) . .
O3 S2 O2 115.1(3) . .
O3 S2 O1 111.9(2) . .
O2 S2 O1 108.7(3) . .
O3 S2 C37 106.4(2) . .
O2 S2 C37 106.7(2) . .
O1 S2 C37 107.7(3) . .

loop_
_geom_bond_atom_site_label_1
_geom_bond_atom_site_label_2
_geom_bond_distance
_geom_bond_site_symmetry_2
C1 N1 1.462(5) .
C1 H1A 0.9600 .
C1 H1B 0.9600 .
C1 H1C 0.9600 .
C2 N1 1.320(6) .
C2 C3 1.333(7) .
C2 H2 0.9300 .
C3 C6 1.277(9) .
C3 H3 0.9300 .
C4 N1 1.314(6) .
C4 C5 1.480(8) .
C4 H4 0.9300 .
C5 C6 1.365(9) .
C5 H5 0.9300 .
C6 C7 1.569(9) .
C7 C8 1.157(8) .
C7 H7 0.9300 .
C8 C9 1.469(7) .
C8 H8 0.9300 .
C9 C10 1.388(6) .
C9 C14 1.399(6) .
C10 C11 1.363(6) .
C10 H10 0.9300 .
C11 C12 1.389(5) .
C11 H11 0.9300 .
C12 C13 1.405(5) .
C12 N2 1.427(5) .
C13 C14 1.394(5) .
C13 C15 1.512(5) .
C14 H14 0.9300 .
C15 N2 1.464(5) 2_656
C15 H15A 0.9700 .
C15 H15B 0.9700 .
C16 N2 1.462(4) 2_656
C16 N2 1.462(4) .
C16 H16A 0.9700 .
C16 H16B 0.9700 .
N3 C18 1.326(6) .
N3 C20 1.345(5) .
N3 C17 1.480(5) .
C18 C19 1.367(6) .
C18 H18 0.9300 .
C19 C22 1.390(6) .
C19 H19 0.9300 .
C20 C21 1.366(6) .
C20 H20 0.9300 .
C21 C22 1.397(6) .
C21 H21 0.9300 .
C22 C23 1.464(5) .
C23 C24 1.319(5) .
C23 H23 0.9300 .
C24 C25 1.455(5) .
C24 H24 0.9300 .
C25 C30 1.387(5) .
C25 C26 1.397(5) .
C26 C27 1.383(5) .
C26 H26 0.9300 .
C27 C28 1.397(5) .
C27 H27 0.9300 .
C28 C29 1.389(5) .
C28 N4 1.444(4) 2_655
C29 C30 1.394(5) .
C29 C31 1.510(5) .
C30 H30 0.9300 .
C31 N4 1.472(5) .
C31 H31A 0.9700 .
C31 H31B 0.9700 .
C32 N4 1.470(4) .
C32 N4 1.470(4) 2_655
C32 H32A 0.9700 .
C32 H32B 0.9700 .
C33 C34 1.487(7) .
C33 H33A 0.9600 .
C33 H33B 0.9600 .
C33 H33C 0.9600 .
C34 C35 1.371(7) .
C34 C39 1.377(7) .
C35 C36 1.372(7) .
C35 H35 0.9300 .
C36 C37 1.379(6) .
C36 H36 0.9300 .
C37 C38 1.383(7) .
C37 S2 1.760(5) .
C38 C39 1.373(8) .
C38 H38 0.9300 .
C39 H39 0.9300 .
C40 C41 1.375(6) .
C40 C45 1.391(6) .
C40 S1 1.760(4) .
C41 C42 1.387(7) .
C41 H41 0.9300 .
C42 C43 1.373(7) .
C42 H42 0.9300 .
C43 C44 1.394(7) .
C43 C46 1.505(7) .
C44 C45 1.379(7) .
C44 H44 0.9300 .
C45 H45 0.9300 .
C46 H46A 0.9600 .
C46 H46B 0.9600 .
C46 H46C 0.9600 .
N2 C15 1.464(5) 2_656
C17 H17A 0.9600 .
C17 H17B 0.9600 .
C17 H17C 0.9600 .
N4 C28 1.444(4) 2_655
O1 S2 1.457(4) .
O2 S2 1.426(4) .
O3 S2 1.423(4) .
O4 S1 1.401(4) .
O5 S1 1.440(4) .
O6 S1 1.415(3) .
O7 H119 0.8483 .
O7 H110 0.8492 .
O8 H117 0.8481 .
O8 H118 0.8442 .
O9 H111 0.8517 .
O9 H112 0.8505 .
O10 H113 0.8513 .
O10 H114 0.8453 .
O11 H116 0.8506 .
O11 H115 0.8512 .

loop_
_geom_hbond_atom_site_label_D
_geom_hbond_atom_site_label_H
_geom_hbond_atom_site_label_A
_geom_hbond_distance_DH
_geom_hbond_distance_HA
_geom_hbond_distance_DA
_geom_hbond_angle_DHA
_geom_hbond_site_symmetry_A
O7 H110 O6 0.85 1.92 2.758(5) 170.9 1_565
O9 H111 O11 0.85 2.23 2.829(8) 127.7 5_666
O9 H112 O2 0.85 2.24 2.904(7) 134.5 .
O9 H112 O10 0.85 2.47 2.797(6) 103.9 1_565
O10 H113 O9 0.85 1.98 2.797(6) 162.0 1_545
O10 H114 O8 0.85 1.95 2.768(5) 161.5 .
O8 H117 O3 0.85 1.99 2.828(5) 169.8 .
O8 H118 N4 0.84 2.15 2.986(4) 169.2 .
O7 H119 O2 0.85 2.04 2.872(5) 168.7 .
C1 H1A O10 0.96 2.55 3.359(6) 142.4 .
C4 H4 O5 0.93 2.41 3.314(9) 163.5 .
C5 H5 O4 0.93 2.33 3.229(8) 163.4 4_656
C18 H18 O2 0.93 2.41 3.323(6) 166.6 6_575
C20 H20 O5 0.93 2.42 3.223(6) 144.6 7_666
C27 H27 O3 0.93 2.55 3.453(6) 165.3 2_655
C38 H38 O1 0.93 2.57 2.943(8) 104.3 .
C45 H45 O5 0.93 2.55 2.905(7) 103.2 .

loop_
_geom_torsion_atom_site_label_1
_geom_torsion_atom_site_label_2
_geom_torsion_atom_site_label_3
_geom_torsion_atom_site_label_4
_geom_torsion
_geom_torsion_site_symmetry_1
_geom_torsion_site_symmetry_4
N1 C2 C3 C6 -2.4(11) . .
N1 C4 C5 C6 0.8(7) . .
C2 C3 C6 C5 2.5(10) . .
C2 C3 C6 C7 -178.9(6) . .
C4 C5 C6 C3 -1.7(8) . .
C4 C5 C6 C7 179.7(5) . .
C3 C6 C7 C8 -174.0(7) . .
C5 C6 C7 C8 4.5(10) . .
C6 C7 C8 C9 179.9(4) . .
C7 C8 C9 C10 176.6(6) . .
C7 C8 C9 C14 -1.0(8) . .
C14 C9 C10 C11 0.9(6) . .
C8 C9 C10 C11 -176.8(4) . .
C9 C10 C11 C12 -0.7(6) . .
C10 C11 C12 C13 1.2(6) . .
C10 C11 C12 N2 -179.5(3) . .
C11 C12 C13 C14 -1.9(5) . .
N2 C12 C13 C14 178.8(3) . .
C11 C12 C13 C15 174.3(3) . .
N2 C12 C13 C15 -5.0(5) . .
C12 C13 C14 C9 2.2(5) . .
C15 C13 C14 C9 -173.9(3) . .
C10 C9 C14 C13 -1.7(6) . .
C8 C9 C14 C13 175.9(4) . .
C14 C13 C15 N2 162.1(3) . 2_656
C12 C13 C15 N2 -14.0(5) . 2_656
C20 N3 C18 C19 0.0(6) . .
C17 N3 C18 C19 176.9(4) . .
N3 C18 C19 C22 -1.2(6) . .
C18 N3 C20 C21 1.2(6) . .
C17 N3 C20 C21 -175.8(4) . .
N3 C20 C21 C22 -1.2(6) . .
C18 C19 C22 C21 1.1(6) . .
C18 C19 C22 C23 -179.4(4) . .
C20 C21 C22 C19 0.0(6) . .
C20 C21 C22 C23 -179.4(4) . .
C19 C22 C23 C24 177.8(4) . .
C21 C22 C23 C24 -2.7(6) . .
C22 C23 C24 C25 177.0(4) . .
C23 C24 C25 C30 -173.0(4) . .
C23 C24 C25 C26 4.0(6) . .
C30 C25 C26 C27 -0.3(6) . .
C24 C25 C26 C27 -177.3(3) . .
C25 C26 C27 C28 1.4(6) . .
C26 C27 C28 C29 -0.5(5) . .
C26 C27 C28 N4 -179.2(3) . 2_655
C27 C28 C29 C30 -1.4(5) . .
N4 C28 C29 C30 177.2(3) 2_655 .
C27 C28 C29 C31 175.4(3) . .
N4 C28 C29 C31 -5.9(5) 2_655 .
C26 C25 C30 C29 -1.7(5) . .
C24 C25 C30 C29 175.4(3) . .
C28 C29 C30 C25 2.6(5) . .
C31 C29 C30 C25 -174.3(3) . .
C28 C29 C31 N4 -13.1(4) . .
C30 C29 C31 N4 163.7(3) . .
C39 C34 C35 C36 1.6(7) . .
C33 C34 C35 C36 -179.5(5) . .
C34 C35 C36 C37 -2.2(7) . .
C35 C36 C37 C38 1.7(7) . .
C35 C36 C37 S2 -178.2(4) . .
C36 C37 C38 C39 -0.8(8) . .
S2 C37 C38 C39 179.0(4) . .
C37 C38 C39 C34 0.4(9) . .
C35 C34 C39 C38 -0.8(8) . .
C33 C34 C39 C38 -179.6(5) . .
C45 C40 C41 C42 -2.8(7) . .
S1 C40 C41 C42 176.2(4) . .
C40 C41 C42 C43 0.9(7) . .
C41 C42 C43 C44 1.7(7) . .
C41 C42 C43 C46 179.8(5) . .
C42 C43 C44 C45 -2.5(7) . .
C46 C43 C44 C45 179.5(5) . .
C43 C44 C45 C40 0.6(7) . .
C41 C40 C45 C44 2.1(7) . .
S1 C40 C45 C44 -177.0(4) . .
C5 C4 N1 C2 -0.5(7) . .
C5 C4 N1 C1 178.8(4) . .
C3 C2 N1 C4 1.3(8) . .
C3 C2 N1 C1 -178.0(5) . .
C11 C12 N2 C16 167.3(3) . .
C13 C12 N2 C16 -13.4(4) . .
C11 C12 N2 C15 -72.6(4) . 2_656
C13 C12 N2 C15 106.8(4) . 2_656
N2 C16 N2 C12 52.0(2) 2_656 .
N2 C16 N2 C15 -71.6(2) 2_656 2_656
N4 C32 N4 C28 51.39(19) 2_655 2_655
N4 C32 N4 C31 -70.7(2) 2_655 .
C29 C31 N4 C28 -72.9(4) . 2_655
C29 C31 N4 C32 48.5(4) . .
C41 C40 S1 O4 42.7(5) . .
C45 C40 S1 O4 -138.2(5) . .
C41 C40 S1 O6 -78.8(4) . .
C45 C40 S1 O6 100.2(4) . .
C41 C40 S1 O5 163.6(4) . .
C45 C40 S1 O5 -17.4(4) . .
C36 C37 S2 O3 76.2(4) . .
C38 C37 S2 O3 -103.6(4) . .
C36 C37 S2 O2 -47.2(4) . .
C38 C37 S2 O2 133.0(4) . .
C36 C37 S2 O1 -163.7(4) . .
C38 C37 S2 O1 16.5(5) . .
